data_4517984
loop_
_publ_author_name
'Mugnaioli, Enrico'
'Lanza, Arianna E.'
'Bortolozzi, Giorgio'
'Righi, Lara'
'Merlini, Marco'
'Cappello, Valentina'
'Marini, Lara'
'Athanassiou, Athanassia'
'Gemmi, Mauro'

_publ_section_title
;
 Electron Diffraction on Flash-Frozen Cowlesite Reveals the Structure of
 the First Two-Dimensional Natural Zeolite
;
_journal_name_full 'ACS Central Science'
_journal_paper_doi 10.1021/acscentsci.9b01100
_journal_year 2020
_chemical_formula_sum 'Al6.38 Ca1.5 O32 Si9.62'
_chemical_formula_weight 1014.42
_space_group_IT_number 64
_space_group_name_Hall '-C 2ac 2ac'
_space_group_name_H-M_alt 'C c m e'
_symmetry_cell_setting orthorhombic
_audit_creation_method SHELXL-2016/6
_cell_angle_alpha 90
_cell_angle_beta 90
_cell_angle_gamma 90
_cell_formula_units_Z 16
_cell_length_a 23.0(5)
_cell_length_b 24.4(5)
_cell_length_c 25.4(5)
_cell_measurement_temperature 293(2)
_cell_volume 14254(5)
_computing_structure_refinement 'SHELXL-2016/6 (Sheldrick, 2016)'
_diffrn_ambient_temperature 293(2)
_diffrn_detector 'ASI MEDIPIX'
_diffrn_measured_fraction_theta_full 0.764
_diffrn_measured_fraction_theta_max 0.764
_diffrn_measurement_device 'electron microscope'
_diffrn_measurement_device_type 'Zeiss Libra 120'
_diffrn_measurement_method 'data have been collected by precession-assisted 3D electron diffration'
_diffrn_radiation_type electron
_diffrn_radiation_wavelength 0.0335
_diffrn_reflns_av_R_equivalents 0.3523
_diffrn_reflns_av_unetI/netI 0.2009
_diffrn_reflns_Laue_measured_fraction_full 0.764
_diffrn_reflns_Laue_measured_fraction_max 0.764
_diffrn_reflns_limit_h_max 25
_diffrn_reflns_limit_h_min -25
_diffrn_reflns_limit_k_max 27
_diffrn_reflns_limit_k_min -27
_diffrn_reflns_limit_l_max 24
_diffrn_reflns_limit_l_min -24
_diffrn_reflns_number 19955
_diffrn_reflns_point_group_measured_fraction_full 0.764
_diffrn_reflns_point_group_measured_fraction_max 0.764
_diffrn_reflns_theta_full 1.066
_diffrn_reflns_theta_max 1.066
_diffrn_reflns_theta_min 0.069
_exptl_absorpt_coefficient_mu 0.000
_exptl_crystal_density_diffrn 1.891
_exptl_crystal_description nanocrystal
_exptl_crystal_F_000 2748
_refine_diff_density_max 0.530
_refine_diff_density_min -0.520
_refine_diff_density_rms 0.132
_refine_ls_extinction_method none
_refine_ls_goodness_of_fit_ref 3.626
_refine_ls_hydrogen_treatment undef
_refine_ls_matrix_type full
_refine_ls_number_parameters 156
_refine_ls_number_reflns 4024
_refine_ls_number_restraints 6576
_refine_ls_restrained_S_all 3.465
_refine_ls_R_factor_all 0.4698
_refine_ls_R_factor_gt 0.4637
_refine_ls_shift/su_max 0.035
_refine_ls_shift/su_mean 0.008
_refine_ls_structure_factor_coef Fsqd
_refine_ls_weighting_details 'w=1/[\s^2^(Fo^2^)+(0.1000P)^2^] where P=(Fo^2^+2Fc^2^)/3'
_refine_ls_weighting_scheme calc
_refine_ls_wR_factor_gt 0.7578
_refine_ls_wR_factor_ref 0.7651
_reflns_Friedel_coverage 0.000
_reflns_number_gt 3408
_reflns_number_total 4024
_reflns_threshold_expression 'I > 2\s(I)'
_cod_data_source_file oc9b01100_si_002.cif
_cod_data_source_block shelx
_cod_original_cell_volume 14254(510)
_cod_original_formula_sum 'Al6.38 Ca1.50 O32 Si9.62'
_cod_database_code 4517984
_shelx_shelxl_version_number 2016/6
_shelx_space_group_comment
;
The symmetry employed for this shelxl refinement is uniquely defined
by the following loop, which should always be used as a source of
symmetry information in preference to the above space-group names.
They are only intended as comments.
;

loop_
_space_group_symop_operation_xyz
'x, y, z'
'-x+1/2, -y, z+1/2'
'x, -y+1/2, -z+1/2'
'-x, y, -z'
'x+1/2, y+1/2, z'
'-x+1, -y+1/2, z+1/2'
'x+1/2, -y+1, -z+1/2'
'-x+1/2, y+1/2, -z'
'-x, -y, -z'
'x-1/2, y, -z-1/2'
'-x, y-1/2, z-1/2'
'x, -y, z'
'-x+1/2, -y+1/2, -z'
'x, y+1/2, -z-1/2'
'-x+1/2, y, z-1/2'
'x+1/2, -y+1/2, z'

loop_
_atom_site_label
_atom_site_type_symbol
_atom_site_fract_x
_atom_site_fract_y
_atom_site_fract_z
_atom_site_U_iso_or_equiv
_atom_site_adp_type
_atom_site_occupancy
_atom_site_site_symmetry_order
_atom_site_calc_flag
_atom_site_refinement_flags_posn
_atom_site_refinement_flags_adp
_atom_site_refinement_flags_occupancy
_atom_site_disorder_assembly
_atom_site_disorder_group
Ca1 Ca 0.9889(7) 0.1333(7) 0.1926(8) 0.030(4) Uiso 1 1 d . . . . .
Ca2 Ca 1.2447(7) 0.250000 0.250000 0.018(5) Uiso 1 2 d S . P . .
Si1 Si 0.8764(7) 0.0601(6) 0.1927(7) 0.0237(17) Uiso 0.6 1 d D U P . .
Si2 Si 1.0558(7) 0.0628(6) 0.3072(7) 0.0237(17) Uiso 0.6 1 d D U P . .
Si3 Si 0.7325(6) 0.1852(7) 0.3755(8) 0.0237(17) Uiso 0.6 1 d D U P . .
Si4 Si 1.1492(7) 0.1661(7) 0.2078(7) 0.0237(17) Uiso 0.6 1 d D U P . .
Si5 Si 1.0644(6) 0.2282(7) 0.1389(8) 0.0237(17) Uiso 0.6 1 d D U P . .
Si6 Si 1.4162(6) 0.0600(6) 0.4253(8) 0.0237(17) Uiso 0.6 1 d D U P . .
Si7 Si 1.0982(7) 0.0638(6) 0.1899(7) 0.0237(17) Uiso 0.6 1 d D U P . .
Si8 Si 1.2498(6) 0.1968(7) 0.3804(7) 0.0237(17) Uiso 0.6 1 d D U P . .
Si9 Si 1.1299(6) 0.1632(7) 0.3320(7) 0.0237(17) Uiso 0.6 1 d D U P . .
Si10 Si 0.9245(7) 0.0595(6) 0.3013(7) 0.0237(17) Uiso 0.6 1 d D U P . .
Si11 Si 0.8513(7) 0.1708(6) 0.3262(7) 0.0237(17) Uiso 0.6 1 d D U P . .
Si12 Si 1.3503(6) 0.1602(7) 0.4472(7) 0.0237(17) Uiso 0.6 1 d D U P . .
Si13 Si 1.1364(6) 0.3394(7) 0.4432(7) 0.0237(17) Uiso 0.6 1 d D U P . .
Si14 Si 1.0530(7) 0.0619(6) 0.0786(8) 0.0237(17) Uiso 0.6 1 d D U P . .
Si15 Si 1.3354(7) 0.1721(7) 0.2901(7) 0.0237(17) Uiso 0.6 1 d D U P . .
Si16 Si 0.9231(6) 0.2754(7) 0.3592(7) 0.0237(17) Uiso 0.6 1 d D U P . .
Al1 Al 0.8764(7) 0.0601(6) 0.1927(7) 0.0237(17) Uiso 0.4 1 d . U P . .
Al2 Al 1.0558(7) 0.0628(6) 0.3072(7) 0.0237(17) Uiso 0.4 1 d . U P . .
Al3 Al 0.7325(6) 0.1852(7) 0.3755(8) 0.0237(17) Uiso 0.4 1 d . U P . .
Al4 Al 1.1492(7) 0.1661(7) 0.2078(7) 0.0237(17) Uiso 0.4 1 d . U P . .
Al5 Al 1.0644(6) 0.2282(7) 0.1389(8) 0.0237(17) Uiso 0.4 1 d . U P . .
Al6 Al 1.4162(6) 0.0600(6) 0.4253(8) 0.0237(17) Uiso 0.4 1 d . U P . .
Al7 Al 1.0982(7) 0.0638(6) 0.1899(7) 0.0237(17) Uiso 0.4 1 d . U P . .
Al8 Al 1.2498(6) 0.1968(7) 0.3804(7) 0.0237(17) Uiso 0.4 1 d . U P . .
Al9 Al 1.1299(6) 0.1632(7) 0.3320(7) 0.0237(17) Uiso 0.4 1 d . U P . .
Al10 Al 0.9245(7) 0.0595(6) 0.3013(7) 0.0237(17) Uiso 0.4 1 d . U P . .
Al11 Al 0.8513(7) 0.1708(6) 0.3262(7) 0.0237(17) Uiso 0.4 1 d . U P . .
Al12 Al 1.3503(6) 0.1602(7) 0.4472(7) 0.0237(17) Uiso 0.4 1 d . U P . .
Al13 Al 1.1364(6) 0.3394(7) 0.4432(7) 0.0237(17) Uiso 0.4 1 d . U P . .
Al14 Al 1.0530(7) 0.0619(6) 0.0786(8) 0.0237(17) Uiso 0.4 1 d . U P . .
Al15 Al 1.3354(7) 0.1721(7) 0.2901(7) 0.0237(17) Uiso 0.4 1 d . U P . .
Al16 Al 0.9231(6) 0.2754(7) 0.3592(7) 0.0237(17) Uiso 0.4 1 d . U P . .
O1 O 1.2859(10) 0.2021(11) 0.3257(9) 0.033(2) Uiso 1 1 d D U . . .
O2 O 1.0870(9) 0.1892(11) 0.1870(10) 0.033(2) Uiso 1 1 d D U . . .
O3 O 0.8988(15) 0.000000 0.3201(16) 0.033(2) Uiso 1 2 d DS U P . .
O4 O 1.1518(11) 0.1736(12) 0.2716(6) 0.033(2) Uiso 1 1 d D U . . .
O5 O 0.8272(9) 0.1055(7) 0.2085(12) 0.033(2) Uiso 1 1 d D U . . .
O6 O 0.8933(10) 0.3030(11) 0.4108(9) 0.033(2) Uiso 1 1 d D U . . .
O7 O 1.0605(10) 0.0730(12) 0.2438(7) 0.033(2) Uiso 1 1 d D U . . .
O8 O 0.8805(10) 0.1102(8) 0.3165(12) 0.033(2) Uiso 1 1 d D U . . .
O9 O 1.0742(15) 0.000000 0.3208(17) 0.033(2) Uiso 1 2 d DS U P . .
O10 O 1.1007(10) 0.1029(7) 0.3384(11) 0.033(2) Uiso 1 1 d D U . . .
O11 O 0.9014(8) 0.1869(11) 0.1908(10) 0.033(2) Uiso 1 1 d . U . . .
O12 O 0.8456(13) 0.000000 0.1887(18) 0.033(2) Uiso 1 2 d DS U P . .
O13 O 0.9277(10) 0.0580(12) 0.2369(7) 0.033(2) Uiso 1 1 d D U . . .
O14 O 0.9000(10) 0.2133(8) 0.3487(12) 0.033(2) Uiso 1 1 d D U . . .
O15 O 0.7978(7) 0.1603(10) 0.3672(10) 0.033(2) Uiso 1 1 d D U . . .
O16 O 1.3411(11) 0.1912(9) 0.5036(7) 0.033(2) Uiso 1 1 d D U . . .
O17 O 0.8246(10) 0.1922(11) 0.2704(6) 0.033(2) Uiso 1 1 d D U . . .
O18 O 1.4851(6) 0.0652(11) 0.4403(11) 0.033(2) Uiso 1 1 d D U . . .
O19 O 1.0935(9) 0.1079(8) 0.0494(11) 0.033(2) Uiso 1 1 d D U . . .
O20 O 1.2862(8) 0.1562(10) 0.4198(10) 0.033(2) Uiso 1 1 d D U . . .
O21 O 0.9884(6) 0.0733(11) 0.3251(10) 0.033(2) Uiso 1 1 d D U . . .
O22 O 0.6923(9) 0.1420(9) 0.4080(11) 0.033(2) Uiso 1 1 d D U . . .
O23 O 1.0544(10) 0.0773(12) 0.1412(7) 0.033(2) Uiso 1 1 d D U . . .
O24 O 1.1850(8) 0.1711(11) 0.3718(10) 0.033(2) Uiso 1 1 d D U . . .
O25 O 0.9936(5) 0.2775(11) 0.3649(12) 0.033(2) Uiso 1 1 d D U . . .
O26 O 1.3791(10) 0.1017(8) 0.4619(10) 0.033(2) Uiso 1 1 d D U . . .
O27 O 1.0793(9) 0.2076(7) 0.3478(12) 0.033(2) Uiso 1 1 d D U . . .
O28 O 0.3822(15) 0.500000 0.8134(19) 0.033(2) Uiso 1 2 d S U P . .
O29 O 0.9053(11) 0.5751(12) 0.3639(7) 0.033(2) Uiso 1 1 d . U . . .
O30 O 0.8893(14) 0.500000 0.4378(17) 0.033(2) Uiso 1 2 d S U P . .
O31 O 0.9231(14) 0.500000 0.5698(18) 0.033(2) Uiso 1 2 d S U P . .
O32 O 0.2581(11) 0.7573(6) 0.5926(9) 0.033(2) Uiso 1 1 d . U . . .
O33 O 0.2965(10) 0.8010(10) 0.6814(9) 0.033(2) Uiso 1 1 d . U . . .
O34 O 0.0985(10) 0.7091(9) 0.4139(9) 0.033(2) Uiso 1 1 d . U . . .
O35 O 0.1559(9) 0.8977(7) 0.1900(12) 0.033(2) Uiso 1 1 d . U . . .

loop_
_atom_type_symbol
_atom_type_description
_atom_type_scat_dispersion_real
_atom_type_scat_dispersion_imag
_atom_type_scat_source
Si Si 0.0000 0.0000 'International Tables Vol C Tables 4.2.6.8 and 6.1.1.4'
O O 0.0000 0.0000 'International Tables Vol C Tables 4.2.6.8 and 6.1.1.4'
Ca Ca 0.0000 0.0000 'International Tables Vol C Tables 4.2.6.8 and 6.1.1.4'
Al Al 0.0000 0.0000 'International Tables Vol C Tables 4.2.6.8 and 6.1.1.4'

loop_
_geom_angle_atom_site_label_1
_geom_angle_atom_site_label_2
_geom_angle_atom_site_label_3
_geom_angle
_geom_angle_site_symmetry_1
_geom_angle_site_symmetry_3
_geom_angle_publ_flag
O13 Ca1 O2 149.3(10) . . ?
O13 Ca1 O7 73.7(17) . . ?
O2 Ca1 O7 77.0(16) . . ?
O13 Ca1 O23 100.0(18) . . ?
O2 Ca1 O23 74.4(17) . . ?
O7 Ca1 O23 63.2(14) . . ?
O13 Ca1 O11 86.5(17) . . ?
O2 Ca1 O11 115.7(18) . . ?
O7 Ca1 O11 149.4(13) . . ?
O23 Ca1 O11 145.1(14) . . ?
O13 Ca1 Si7 93.7(17) . . ?
O2 Ca1 Si7 65.1(17) . . ?
O7 Ca1 Si7 32.7(7) . . ?
O23 Ca1 Si7 32.3(7) . . ?
O11 Ca1 Si7 177.4(12) . . ?
O1 Ca2 O1 134.4(16) . 3 ?
O1 Ca2 O33 119.2(16) . 2_664 ?
O1 Ca2 O33 80.0(15) 3 2_664 ?
O1 Ca2 O33 80.0(15) . 8_646 ?
O1 Ca2 O33 119.2(16) 3 8_646 ?
O33 Ca2 O33 132.2(17) 2_664 8_646 ?
O1 Ca2 O4 138.2(7) . 3 ?
O1 Ca2 O4 80.1(13) 3 3 ?
O33 Ca2 O4 84.4(14) 2_664 3 ?
O33 Ca2 O4 59.9(11) 8_646 3 ?
O1 Ca2 O4 80.1(13) . . ?
O1 Ca2 O4 138.2(7) 3 . ?
O33 Ca2 O4 59.9(11) 2_664 . ?
O33 Ca2 O4 84.4(14) 8_646 . ?
O4 Ca2 O4 85(2) 3 . ?
O29 Si1 O12 109.1(18) 14_546 . ?
O29 Si1 O5 110.3(16) 14_546 . ?
O12 Si1 O5 109.0(19) . . ?
O29 Si1 O13 109(2) 14_546 . ?
O12 Si1 O13 109.2(18) . . ?
O5 Si1 O13 110.6(18) . . ?
O21 Si2 O7 108.2(14) . . ?
O21 Si2 O9 109.6(16) . . ?
O7 Si2 O9 109.6(17) . . ?
O21 Si2 O10 111.8(18) . . ?
O7 Si2 O10 110.3(17) . . ?
O9 Si2 O10 107.3(17) . . ?
O22 Si3 O33 110.6(18) . 9_666 ?
O22 Si3 O15 110.3(17) . . ?
O33 Si3 O15 109.8(16) 9_666 . ?
O22 Si3 O32 112.3(18) . 9_666 ?
O33 Si3 O32 108.5(17) 9_666 9_666 ?
O15 Si3 O32 105.2(16) . 9_666 ?
O2 Si4 O33 112(2) . 2_664 ?
O2 Si4 O4 108.5(15) . . ?
O33 Si4 O4 108.9(15) 2_664 . ?
O2 Si4 O35 109.0(15) . 12_665 ?
O33 Si4 O35 106.5(16) 2_664 12_665 ?
O4 Si4 O35 112.3(16) . 12_665 ?
O27 Si5 O34 110.2(15) 3 14_646 ?
O27 Si5 O25 107.5(13) 3 3 ?
O34 Si5 O25 114.2(16) 14_646 3 ?
O27 Si5 O2 109.6(19) 3 . ?
O34 Si5 O2 107.3(19) 14_646 . ?
O25 Si5 O2 108.1(14) 3 . ?
O30 Si6 O29 109.6(17) 5_545 5_545 ?
O30 Si6 O26 104.8(18) 5_545 . ?
O29 Si6 O26 109.2(17) 5_545 . ?
O30 Si6 O18 113.1(17) 5_545 . ?
O29 Si6 O18 110.9(14) 5_545 . ?
O26 Si6 O18 109.0(17) . . ?
O35 Si7 O28 109.2(18) 12_665 13_656 ?
O35 Si7 O7 110.6(17) 12_665 . ?
O28 Si7 O7 108.7(17) 13_656 . ?
O35 Si7 O23 113.0(18) 12_665 . ?
O28 Si7 O23 109.1(17) 13_656 . ?
O7 Si7 O23 106(2) . . ?
O35 Si7 Ca1 110.7(19) 12_665 . ?
O28 Si7 Ca1 140.1(14) 13_656 . ?
O7 Si7 Ca1 57.7(12) . . ?
O23 Si7 Ca1 52.5(13) . . ?
O1 Si8 O24 112.5(18) . . ?
O1 Si8 O20 108.0(19) . . ?
O24 Si8 O20 108.4(17) . . ?
O1 Si8 O32 110.2(16) . 8_646 ?
O24 Si8 O32 107.5(16) . 8_646 ?
O20 Si8 O32 110.2(19) . 8_646 ?
O27 Si9 O10 106.3(19) . . ?
O27 Si9 O24 108.8(19) . . ?
O10 Si9 O24 111.5(14) . . ?
O27 Si9 O4 110.2(16) . . ?
O10 Si9 O4 111.2(15) . . ?
O24 Si9 O4 108.8(19) . . ?
O21 Si10 O8 108.2(18) . . ?
O21 Si10 O13 109.5(15) . . ?
O8 Si10 O13 106.3(15) . . ?
O21 Si10 O3 113.6(17) . . ?
O8 Si10 O3 112.1(19) . . ?
O13 Si10 O3 106.8(17) . . ?
O8 Si11 O17 108.2(17) . . ?
O8 Si11 O14 110.1(19) . . ?
O17 Si11 O14 111.1(17) . . ?
O8 Si11 O15 105.3(16) . . ?
O17 Si11 O15 108.8(19) . . ?
O14 Si11 O15 113.2(19) . . ?
O26 Si12 O16 105.0(16) . . ?
O26 Si12 O20 114.6(16) . . ?
O16 Si12 O20 106.4(16) . . ?
O26 Si12 O6 111.7(18) . 16 ?
O16 Si12 O6 108.8(18) . 16 ?
O20 Si12 O6 109.9(19) . 16 ?
O19 Si13 O34 107(2) 3 12_665 ?
O19 Si13 O16 117.1(16) 3 13_756 ?
O34 Si13 O16 102.4(18) 12_665 13_756 ?
O19 Si13 O22 108.7(18) 3 16 ?
O34 Si13 O22 111.7(19) 12_665 16 ?
O16 Si13 O22 109.3(19) 13_756 16 ?
O19 Si14 O31 112.4(19) . 6_654 ?
O19 Si14 O18 112.2(17) . 10_556 ?
O31 Si14 O18 109.3(17) 6_654 10_556 ?
O19 Si14 O23 105.7(17) . . ?
O31 Si14 O23 110.0(18) 6_654 . ?
O18 Si14 O23 107.1(14) 10_556 . ?
O1 Si15 O11 112.6(19) . 10_656 ?
O1 Si15 O5 110.8(16) . 10_656 ?
O11 Si15 O5 108.7(13) 10_656 10_656 ?
O1 Si15 O17 106.4(17) . 10_656 ?
O11 Si15 O17 110.7(15) 10_656 10_656 ?
O5 Si15 O17 107.6(15) 10_656 10_656 ?
O11 Si16 O6 105(2) 3 . ?
O11 Si16 O14 107.2(18) 3 . ?
O6 Si16 O14 112.3(17) . . ?
O11 Si16 O25 110.6(14) 3 . ?
O6 Si16 O25 109.6(16) . . ?
O14 Si16 O25 111.6(14) . . ?
Si8 O1 Si15 142.9(19) . . ?
Si8 O1 Ca2 120.9(17) . . ?
Si15 O1 Ca2 92.8(17) . . ?
Si4 O2 Si5 136.5(17) . . ?
Si4 O2 Ca1 123.7(18) . . ?
Si5 O2 Ca1 94.0(14) . . ?
Si10 O3 Si10 125(2) 12 . ?
Si4 O4 Si9 154.5(19) . . ?
Si4 O4 Ca2 84.9(10) . . ?
Si9 O4 Ca2 120.4(12) . . ?
Si15 O5 Si1 126.9(18) 10_556 . ?
Si16 O6 Si12 161(2) . 16_455 ?
Si2 O7 Si7 147.1(19) . . ?
Si2 O7 Ca1 123.1(14) . . ?
Si7 O7 Ca1 89.7(17) . . ?
Si11 O8 Si10 164.6(19) . . ?
Si2 O9 Si2 141(3) . 12 ?
Si9 O10 Si2 139.2(18) . . ?
Si16 O11 Si15 129.4(16) 3 10_556 ?
Si16 O11 Ca1 93.7(14) 3 . ?
Si15 O11 Ca1 130.7(18) 10_556 . ?
Si1 O12 Si1 128(2) 12 . ?
Si1 O12 O29 115(2) 12 14_546 ?
Si1 O12 O29 35.4(11) . 14_546 ?
Si1 O12 O29 35.4(11) 12 3 ?
Si1 O12 O29 115(2) . 3 ?
O29 O12 O29 88(2) 14_546 3 ?
Si10 O13 Si1 130.9(19) . . ?
Si10 O13 Ca1 116.5(15) . . ?
Si1 O13 Ca1 94.2(17) . . ?
Si16 O14 Si11 150.9(18) . . ?
Si3 O15 Si11 135.8(18) . . ?
Si13 O16 Si12 118(2) 13_756 . ?
Si11 O17 Si15 131.7(19) . 10_556 ?
Si14 O18 Si6 149(2) 10_656 . ?
Si14 O19 Si13 146(2) . 3 ?
Si8 O20 Si12 133.3(17) . . ?
Si2 O21 Si10 136(2) . . ?
Si3 O22 Si13 123.1(18) . 16_455 ?
Si14 O23 Si7 135(2) . . ?
Si14 O23 Ca1 130.0(14) . . ?
Si7 O23 Ca1 95.1(18) . . ?
Si8 O24 Si9 146.9(19) . . ?
Si16 O25 Si5 169(2) . 3 ?
Si12 O26 Si6 129.5(19) . . ?
Si5 O27 Si9 146.2(17) 3 . ?
Si7 O28 Si7 147(3) 8_656 13_656 ?
Si6 O29 Si1 150(2) 5_455 14_556 ?
Si6 O29 O12 114(2) 5_455 14_556 ?
Si1 O29 O12 35.5(9) 14_556 14_556 ?
Si6 O30 Si6 129(2) 5_455 16_455 ?
Si14 O31 Si14 137(2) 6_655 11_766 ?
Si8 O32 Si3 125(2) 8_656 9_666 ?
Si3 O33 Si4 125.3(17) 9_666 2_665 ?
Si3 O33 Ca2 127.2(16) 9_666 2_665 ?
Si4 O33 Ca2 105.5(16) 2_665 2_665 ?
Si13 O34 Si5 146.7(18) 12_465 14_456 ?
Si7 O35 Si4 118.4(17) 12_465 12_465 ?

loop_
_geom_bond_atom_site_label_1
_geom_bond_atom_site_label_2
_geom_bond_distance
_geom_bond_site_symmetry_2
_geom_bond_publ_flag
Ca1 O13 2.57(5) . ?
Ca1 O2 2.64(5) . ?
Ca1 O7 2.56(4) . ?
Ca1 O23 2.42(4) . ?
Ca1 O11 2.40(5) . ?
Ca1 Si7 3.03(5) . ?
Ca2 O1 2.44(4) . ?
Ca2 O1 2.44(4) 3 ?
Ca2 O33 2.34(4) 2_664 ?
Ca2 O33 2.34(4) 8_646 ?
Ca2 O4 2.89(5) 3 ?
Ca2 O4 2.89(5) . ?
Si1 O29 1.62(3) 14_546 ?
Si1 O12 1.63(3) . ?
Si1 O5 1.63(3) . ?
Si1 O13 1.63(3) . ?
Si2 O21 1.64(3) . ?
Si2 O7 1.63(3) . ?
Si2 O9 1.63(3) . ?
Si2 O10 1.63(2) . ?
Si3 O22 1.63(2) . ?
Si3 O33 1.63(3) 9_666 ?
Si3 O15 1.63(3) . ?
Si3 O32 1.64(3) 9_666 ?
Si4 O2 1.62(3) . ?
Si4 O33 1.63(3) 2_664 ?
Si4 O4 1.63(3) . ?
Si4 O35 1.63(3) 12_665 ?
Si5 O27 1.64(3) 3 ?
Si5 O34 1.62(3) 14_646 ?
Si5 O25 1.64(4) 3 ?
Si5 O2 1.63(3) . ?
Si6 O30 1.62(3) 5_545 ?
Si6 O29 1.62(3) 5_545 ?
Si6 O26 1.62(2) . ?
Si6 O18 1.64(4) . ?
Si7 O35 1.62(3) 12_665 ?
Si7 O28 1.62(3) 13_656 ?
Si7 O7 1.64(3) . ?
Si7 O23 1.63(3) . ?
Si8 O1 1.62(3) . ?
Si8 O24 1.63(3) . ?
Si8 O20 1.64(2) . ?
Si8 O32 1.64(3) 8_646 ?
Si9 O27 1.64(3) . ?
Si9 O10 1.63(3) . ?
Si9 O24 1.63(3) . ?
Si9 O4 1.64(3) . ?
Si10 O21 1.63(3) . ?
Si10 O8 1.64(3) . ?
Si10 O13 1.64(3) . ?
Si10 O3 1.64(3) . ?
Si11 O8 1.64(3) . ?
Si11 O17 1.63(3) . ?
Si11 O14 1.63(3) . ?
Si11 O15 1.63(3) . ?
Si12 O26 1.62(3) . ?
Si12 O16 1.63(3) . ?
Si12 O20 1.63(3) . ?
Si12 O6 1.63(2) 16 ?
Si13 O19 1.63(3) 3 ?
Si13 O34 1.65(2) 12_665 ?
Si13 O16 1.63(3) 13_756 ?
Si13 O22 1.63(3) 16 ?
Si14 O19 1.64(2) . ?
Si14 O31 1.62(3) 6_654 ?
Si14 O18 1.63(3) 10_556 ?
Si14 O23 1.63(3) . ?
Si15 O1 1.63(2) . ?
Si15 O11 1.64(3) 10_656 ?
Si15 O5 1.63(4) 10_656 ?
Si15 O17 1.63(3) 10_656 ?
Si16 O11 1.64(3) 3 ?
Si16 O6 1.62(3) . ?
Si16 O14 1.63(3) . ?
Si16 O25 1.63(4) . ?
O12 O29 2.65(4) 14_546 ?
O12 O29 2.65(4) 3 ?
